data_4108501
loop_
_publ_author_name
'Sumohan Misra'
'Gordon J. Miller'

_publ_section_title
;
 Gd5-xYxTt4 (Tt = Si or Ge): Effect of Metal Substitution on Structure,
 Bonding, and Magnetism
;
_journal_name_full 'Journal of the American Chemical Society'
_journal_page_first 13900
_journal_page_last 13911
_journal_paper_doi 10.1021/ja802848r
_journal_volume 130
_journal_year 2008
_chemical_formula_sum 'Gd0.6 Ge4 Y4.4'
_chemical_formula_weight 775.91
_chemical_name_systematic
; 
 ? 
;
_space_group_IT_number 62
_symmetry_cell_setting orthorhombic
_symmetry_space_group_name_Hall '-P 2ac 2n'
_symmetry_space_group_name_H-M 'P n m a'
_atom_sites_solution_hydrogens geom
_atom_sites_solution_primary direct
_atom_sites_solution_secondary difmap
_audit_creation_method SHELXL-97
_cell_angle_alpha 90.00
_cell_angle_beta 90.00
_cell_angle_gamma 90.00
_cell_formula_units_Z 4
_cell_length_a 7.645(3)
_cell_length_b 14.728(6)
_cell_length_c 7.711(3)
_cell_measurement_temperature 298(2)
_cell_volume 868.2(6)
_computing_cell_refinement 'Bruker SMART'
_computing_data_collection 'Bruker SMART'
_computing_data_reduction 'Bruker SAINT'
_computing_molecular_graphics 'Bruker SHELXTL'
_computing_publication_material 'Bruker SHELXTL'
_computing_structure_refinement 'SHELXL-97 (Sheldrick, 1997)'
_computing_structure_solution 'SHELXS-97 (Sheldrick, 1990)'
_diffrn_ambient_temperature 298(2)
_diffrn_measured_fraction_theta_full 1.000
_diffrn_measured_fraction_theta_max 0.965
_diffrn_measurement_device_type 'CCD area detector'
_diffrn_measurement_method 'phi and omega scans'
_diffrn_radiation_monochromator graphite
_diffrn_radiation_source 'fine-focus sealed tube'
_diffrn_radiation_type MoK\a
_diffrn_radiation_wavelength 0.71073
_diffrn_reflns_av_R_equivalents 0.1607
_diffrn_reflns_av_sigmaI/netI 0.1182
_diffrn_reflns_limit_h_max 9
_diffrn_reflns_limit_h_min -9
_diffrn_reflns_limit_k_max 19
_diffrn_reflns_limit_k_min -18
_diffrn_reflns_limit_l_max 10
_diffrn_reflns_limit_l_min -10
_diffrn_reflns_number 6847
_diffrn_reflns_theta_full 25.00
_diffrn_reflns_theta_max 28.25
_diffrn_reflns_theta_min 2.77
_exptl_absorpt_coefficient_mu 47.094
_exptl_absorpt_correction_type none
_exptl_crystal_colour Metallic
_exptl_crystal_density_diffrn 5.936
_exptl_crystal_density_meas 0
_exptl_crystal_description Plates
_exptl_crystal_F_000 1352
_exptl_crystal_size_max 0.05
_exptl_crystal_size_mid 0.03
_exptl_crystal_size_min 0.004
_refine_diff_density_max 3.442
_refine_diff_density_min -2.025
_refine_diff_density_rms 0.573
_refine_ls_extinction_coef 0.00000(19)
_refine_ls_extinction_expression Fc^*^=kFc[1+0.001xFc^2^\l^3^/sin(2\q)]^-1/4^
_refine_ls_extinction_method SHELXL
_refine_ls_goodness_of_fit_ref 0.979
_refine_ls_hydrogen_treatment mixed
_refine_ls_matrix_type full
_refine_ls_number_parameters 50
_refine_ls_number_reflns 1078
_refine_ls_number_restraints 0
_refine_ls_restrained_S_all 0.979
_refine_ls_R_factor_all 0.1105
_refine_ls_R_factor_gt 0.0611
_refine_ls_shift/su_max 5.006
_refine_ls_shift/su_mean 0.100
_refine_ls_structure_factor_coef Fsqd
_refine_ls_weighting_details 'calc w=1/[\s^2^(Fo^2^)+(0.0449P)^2^+0.0000P] where P=(Fo^2^+2Fc^2^)/3'
_refine_ls_weighting_scheme calc
_refine_ls_wR_factor_gt 0.1109
_refine_ls_wR_factor_ref 0.1305
_reflns_number_gt 705
_reflns_number_total 1078
_reflns_threshold_expression >2sigma(I)
_cod_data_source_file ja802848r_si_002_GdYGe_4_4.cif
_cod_data_source_block sm27142x
_cod_original_formula_sum 'Gd0.60 Ge4 Y4.40'
_cod_database_code 4108501

loop_
_symmetry_equiv_pos_as_xyz
'x, y, z'
'-x+1/2, -y, z+1/2'
'-x, y+1/2, -z'
'x+1/2, -y+1/2, -z+1/2'
'-x, -y, -z'
'x-1/2, y, -z-1/2'
'x, -y-1/2, z'
'-x-1/2, y-1/2, z-1/2'

loop_
_atom_site_label
_atom_site_type_symbol
_atom_site_fract_x
_atom_site_fract_y
_atom_site_fract_z
_atom_site_U_iso_or_equiv
_atom_site_adp_type
_atom_site_occupancy
_atom_site_symmetry_multiplicity
_atom_site_calc_flag
_atom_site_refinement_flags
Gd1 Gd 0.97022(17) 0.39921(10) 0.17582(16) 0.0130(5) Uani 0.149(9) 1 d P
Y1 Y 0.97022(17) 0.39921(10) 0.17582(16) 0.0130(5) Uani 0.851(9) 1 d P
Gd2 Gd 0.62048(17) 0.38345(10) 0.83889(17) 0.0107(5) Uani 0.144(9) 1 d P
Y2 Y 0.62048(17) 0.38345(10) 0.83889(17) 0.0107(5) Uani 0.856(9) 1 d P
Gd3 Gd 0.2141(3) 0.7500 0.4989(3) 0.0090(8) Uani 0.032(12) 2 d SP
Y3 Y 0.2141(3) 0.7500 0.4989(3) 0.0090(8) Uani 0.968(12) 2 d SP
Ge1 Ge 0.7801(2) 0.45547(12) 0.5304(2) 0.0131(5) Uani 1 1 d .
Ge2 Ge 0.0840(3) 0.7500 0.1168(3) 0.0114(6) Uani 1 2 d S
Ge3 Ge 0.3338(3) 0.7500 0.8642(3) 0.0108(6) Uani 1 2 d S

loop_
_atom_site_aniso_label
_atom_site_aniso_U_11
_atom_site_aniso_U_22
_atom_site_aniso_U_33
_atom_site_aniso_U_23
_atom_site_aniso_U_13
_atom_site_aniso_U_12
Gd1 0.0093(8) 0.0181(9) 0.0117(8) 0.0006(6) 0.0019(5) 0.0015(6)
Y1 0.0093(8) 0.0181(9) 0.0117(8) 0.0006(6) 0.0019(5) 0.0015(6)
Gd2 0.0071(7) 0.0139(9) 0.0112(8) -0.0012(5) 0.0010(5) -0.0006(5)
Y2 0.0071(7) 0.0139(9) 0.0112(8) -0.0012(5) 0.0010(5) -0.0006(5)
Gd3 0.0056(11) 0.0107(13) 0.0106(12) 0.000 0.0000(7) 0.000
Y3 0.0056(11) 0.0107(13) 0.0106(12) 0.000 0.0000(7) 0.000
Ge1 0.0082(9) 0.0154(11) 0.0156(9) 0.0019(7) 0.0003(7) -0.0004(7)
Ge2 0.0047(11) 0.0175(14) 0.0121(13) 0.000 0.0009(9) 0.000
Ge3 0.0086(12) 0.0135(14) 0.0102(12) 0.000 -0.0008(9) 0.000

loop_
_atom_type_symbol
_atom_type_description
_atom_type_scat_dispersion_real
_atom_type_scat_dispersion_imag
_atom_type_scat_source
Ge Ge 0.1547 1.8001 'International Tables Vol C Tables 4.2.6.8 and 6.1.1.4'
Y Y -2.7962 3.5667 'International Tables Vol C Tables 4.2.6.8 and 6.1.1.4'
Gd Gd -0.1653 3.9035 'International Tables Vol C Tables 4.2.6.8 and 6.1.1.4'

loop_
_geom_angle_atom_site_label_1
_geom_angle_atom_site_label_2
_geom_angle_atom_site_label_3
_geom_angle
_geom_angle_site_symmetry_1
_geom_angle_site_symmetry_3
Ge1 Gd1 Ge3 93.70(7) 6_656 2_664
Ge1 Gd1 Ge1 96.12(6) 6_656 2_664
Ge3 Gd1 Ge1 170.02(7) 2_664 2_664
Ge1 Gd1 Ge2 85.23(7) 6_656 5_665
Ge3 Gd1 Ge2 84.46(6) 2_664 5_665
Ge1 Gd1 Ge2 98.10(6) 2_664 5_665
Ge1 Gd1 Ge1 138.25(8) 6_656 .
Ge3 Gd1 Ge1 90.16(7) 2_664 .
Ge1 Gd1 Ge1 81.33(5) 2_664 .
Ge2 Gd1 Ge1 136.50(7) 5_665 .
Ge1 Gd1 Ge3 135.73(7) 6_656 5_666
Ge3 Gd1 Ge3 84.70(5) 2_664 5_666
Ge1 Gd1 Ge3 89.48(6) 2_664 5_666
Ge2 Gd1 Ge3 50.53(6) 5_665 5_666
Ge1 Gd1 Ge3 86.02(6) . 5_666
Ge1 Gd1 Y2 95.45(6) 6_656 2_664
Ge3 Gd1 Y2 125.98(6) 2_664 2_664
Ge1 Gd1 Y2 51.25(5) 2_664 2_664
Ge2 Gd1 Y2 149.30(6) 5_665 2_664
Ge1 Gd1 Y2 50.86(4) . 2_664
Ge3 Gd1 Y2 121.02(6) 5_666 2_664
Ge1 Gd1 Gd2 95.45(6) 6_656 2_664
Ge3 Gd1 Gd2 125.98(6) 2_664 2_664
Ge1 Gd1 Gd2 51.25(5) 2_664 2_664
Ge2 Gd1 Gd2 149.30(6) 5_665 2_664
Ge1 Gd1 Gd2 50.86(4) . 2_664
Ge3 Gd1 Gd2 121.02(6) 5_666 2_664
Y2 Gd1 Gd2 0.00(4) 2_664 2_664
Ge1 Gd1 Y3 54.76(5) 6_656 2_664
Ge3 Gd1 Y3 52.92(6) 2_664 2_664
Ge1 Gd1 Y3 135.61(6) 2_664 2_664
Ge2 Gd1 Y3 52.08(6) 5_665 2_664
Ge1 Gd1 Y3 143.02(6) . 2_664
Ge3 Gd1 Y3 91.81(6) 5_666 2_664
Y2 Gd1 Y3 147.13(5) 2_664 2_664
Gd2 Gd1 Y3 147.13(5) 2_664 2_664
Ge1 Gd1 Gd3 54.76(5) 6_656 2_664
Ge3 Gd1 Gd3 52.92(6) 2_664 2_664
Ge1 Gd1 Gd3 135.61(6) 2_664 2_664
Ge2 Gd1 Gd3 52.08(6) 5_665 2_664
Ge1 Gd1 Gd3 143.02(6) . 2_664
Ge3 Gd1 Gd3 91.81(6) 5_666 2_664
Y2 Gd1 Gd3 147.13(5) 2_664 2_664
Gd2 Gd1 Gd3 147.13(5) 2_664 2_664
Y3 Gd1 Gd3 0.00(6) 2_664 2_664
Ge1 Gd1 Y3 148.27(6) 6_656 5_666
Ge3 Gd1 Y3 54.57(6) 2_664 5_666
Ge1 Gd1 Y3 115.58(6) 2_664 5_666
Ge2 Gd1 Y3 91.23(6) 5_665 5_666
Ge1 Gd1 Y3 52.37(5) . 5_666
Ge3 Gd1 Y3 50.93(6) 5_666 5_666
Y2 Gd1 Y3 103.21(5) 2_664 5_666
Gd2 Gd1 Y3 103.21(5) 2_664 5_666
Y3 Gd1 Y3 98.95(5) 2_664 5_666
Gd3 Gd1 Y3 98.95(5) 2_664 5_666
Ge1 Gd1 Gd3 148.27(6) 6_656 5_666
Ge3 Gd1 Gd3 54.57(6) 2_664 5_666
Ge1 Gd1 Gd3 115.58(6) 2_664 5_666
Ge2 Gd1 Gd3 91.23(6) 5_665 5_666
Ge1 Gd1 Gd3 52.37(5) . 5_666
Ge3 Gd1 Gd3 50.93(6) 5_666 5_666
Y2 Gd1 Gd3 103.21(5) 2_664 5_666
Gd2 Gd1 Gd3 103.21(5) 2_664 5_666
Y3 Gd1 Gd3 98.95(5) 2_664 5_666
Gd3 Gd1 Gd3 98.95(5) 2_664 5_666
Y3 Gd1 Gd3 0.00(6) 5_666 5_666
Ge1 Gd2 Ge1 90.48(5) . 2_665
Ge1 Gd2 Ge1 121.19(8) . 6_557
Ge1 Gd2 Ge1 76.45(6) 2_665 6_557
Ge1 Gd2 Ge2 90.93(7) . 5_666
Ge1 Gd2 Ge2 106.24(7) 2_665 5_666
Ge1 Gd2 Ge2 147.87(7) 6_557 5_666
Ge1 Gd2 Ge3 144.41(7) . 5_667
Ge1 Gd2 Ge3 96.63(7) 2_665 5_667
Ge1 Gd2 Ge3 94.34(7) 6_557 5_667
Ge2 Gd2 Ge3 53.59(6) 5_666 5_667
Ge1 Gd2 Ge2 89.47(7) . 2_565
Ge1 Gd2 Ge2 162.17(7) 2_665 2_565
Ge1 Gd2 Ge2 88.36(7) 6_557 2_565
Ge2 Gd2 Ge2 91.59(5) 5_666 2_565
Ge3 Gd2 Ge2 93.75(7) 5_667 2_565
Ge1 Gd2 Y3 145.04(7) . 2_565
Ge1 Gd2 Y3 118.58(6) 2_665 2_565
Ge1 Gd2 Y3 55.66(5) 6_557 2_565
Ge2 Gd2 Y3 98.26(6) 5_666 2_565
Ge3 Gd2 Y3 56.48(6) 5_667 2_565
Ge2 Gd2 Y3 56.79(6) 2_565 2_565
Ge1 Gd2 Gd3 145.04(7) . 2_565
Ge1 Gd2 Gd3 118.58(6) 2_665 2_565
Ge1 Gd2 Gd3 55.66(5) 6_557 2_565
Ge2 Gd2 Gd3 98.26(6) 5_666 2_565
Ge3 Gd2 Gd3 56.48(6) 5_667 2_565
Ge2 Gd2 Gd3 56.79(6) 2_565 2_565
Y3 Gd2 Gd3 0.00(5) 2_565 2_565
Ge1 Gd2 Y3 55.82(5) . 5_666
Ge1 Gd2 Y3 138.14(6) 2_665 5_666
Ge1 Gd2 Y3 139.97(6) 6_557 5_666
Ge2 Gd2 Y3 56.44(6) 5_666 5_666
Ge3 Gd2 Y3 98.98(6) 5_667 5_666
Ge2 Gd2 Y3 53.38(6) 2_565 5_666
Y3 Gd2 Y3 102.35(5) 2_565 5_666
Gd3 Gd2 Y3 102.35(5) 2_565 5_666
Ge1 Gd2 Gd3 55.82(5) . 5_666
Ge1 Gd2 Gd3 138.14(6) 2_665 5_666
Ge1 Gd2 Gd3 139.97(6) 6_557 5_666
Ge2 Gd2 Gd3 56.44(6) 5_666 5_666
Ge3 Gd2 Gd3 98.98(6) 5_667 5_666
Ge2 Gd2 Gd3 53.38(6) 2_565 5_666
Y3 Gd2 Gd3 102.35(5) 2_565 5_666
Gd3 Gd2 Gd3 102.35(5) 2_565 5_666
Y3 Gd2 Gd3 0.00(4) 5_666 5_666
Ge1 Gd2 Y1 56.70(5) . 2_665
Ge1 Gd2 Y1 59.16(5) 2_665 2_665
Ge1 Gd2 Y1 67.95(5) 6_557 2_665
Ge2 Gd2 Y1 141.61(6) 5_666 2_665
Ge3 Gd2 Y1 152.04(6) 5_667 2_665
Ge2 Gd2 Y1 106.64(6) 2_565 2_665
Y3 Gd2 Y1 120.05(5) 2_565 2_665
Gd3 Gd2 Y1 120.05(5) 2_565 2_665
Y3 Gd2 Y1 108.48(5) 5_666 2_665
Gd3 Gd2 Y1 108.48(5) 5_666 2_665
Ge1 Gd2 Gd1 56.70(5) . 2_665
Ge1 Gd2 Gd1 59.16(5) 2_665 2_665
Ge1 Gd2 Gd1 67.95(5) 6_557 2_665
Ge2 Gd2 Gd1 141.61(6) 5_666 2_665
Ge3 Gd2 Gd1 152.04(6) 5_667 2_665
Ge2 Gd2 Gd1 106.64(6) 2_565 2_665
Y3 Gd2 Gd1 120.05(5) 2_565 2_665
Gd3 Gd2 Gd1 120.05(5) 2_565 2_665
Y3 Gd2 Gd1 108.48(5) 5_666 2_665
Gd3 Gd2 Gd1 108.48(5) 5_666 2_665
Y1 Gd2 Gd1 0.00(4) 2_665 2_665
Ge3 Gd3 Ge2 89.52(9) . 6_656
Ge3 Gd3 Ge1 93.81(5) . 3_656
Ge2 Gd3 Ge1 87.92(5) 6_656 3_656
Ge3 Gd3 Ge1 93.81(5) . 5_666
Ge2 Gd3 Ge1 87.92(5) 6_656 5_666
Ge1 Gd3 Ge1 171.29(10) 3_656 5_666
Ge3 Gd3 Ge3 88.04(7) . 6_557
Ge2 Gd3 Ge3 177.56(9) 6_656 6_557
Ge1 Gd3 Ge3 92.24(5) 3_656 6_557
Ge1 Gd3 Ge3 92.24(5) 5_666 6_557
Ge3 Gd3 Ge2 179.34(10) . .
Ge2 Gd3 Ge2 91.14(7) 6_656 .
Ge1 Gd3 Ge2 86.22(5) 3_656 .
Ge1 Gd3 Ge2 86.22(5) 5_666 .
Ge3 Gd3 Ge2 91.30(8) 6_557 .
Ge3 Gd3 Y2 124.65(6) . 2_564
Ge2 Gd3 Y2 126.78(6) 6_656 2_564
Ge1 Gd3 Y2 123.47(7) 3_656 2_564
Ge1 Gd3 Y2 54.32(5) 5_666 2_564
Ge3 Gd3 Y2 54.95(5) 6_557 2_564
Ge2 Gd3 Y2 54.87(5) . 2_564
Ge3 Gd3 Gd2 124.65(6) . 2_564
Ge2 Gd3 Gd2 126.78(6) 6_656 2_564
Ge1 Gd3 Gd2 123.47(7) 3_656 2_564
Ge1 Gd3 Gd2 54.32(5) 5_666 2_564
Ge3 Gd3 Gd2 54.95(5) 6_557 2_564
Ge2 Gd3 Gd2 54.87(5) . 2_564
Y2 Gd3 Gd2 0.00(3) 2_564 2_564
Ge3 Gd3 Y2 124.65(6) . 8_665
Ge2 Gd3 Y2 126.78(6) 6_656 8_665
Ge1 Gd3 Y2 54.33(5) 3_656 8_665
Ge1 Gd3 Y2 123.47(7) 5_666 8_665
Ge3 Gd3 Y2 54.95(5) 6_557 8_665
Ge2 Gd3 Y2 54.87(5) . 8_665
Y2 Gd3 Y2 69.36(7) 2_564 8_665
Gd2 Gd3 Y2 69.36(7) 2_564 8_665
Ge3 Gd3 Gd2 124.65(6) . 8_665
Ge2 Gd3 Gd2 126.78(6) 6_656 8_665
Ge1 Gd3 Gd2 54.33(5) 3_656 8_665
Ge1 Gd3 Gd2 123.47(7) 5_666 8_665
Ge3 Gd3 Gd2 54.95(5) 6_557 8_665
Ge2 Gd3 Gd2 54.87(5) . 8_665
Y2 Gd3 Gd2 69.36(7) 2_564 8_665
Gd2 Gd3 Gd2 69.36(7) 2_564 8_665
Y2 Gd3 Gd2 0.00(3) 8_665 8_665
Ge3 Gd3 Y2 126.61(7) . 3_656
Ge2 Gd3 Y2 55.35(5) 6_656 3_656
Ge1 Gd3 Y2 51.63(5) 3_656 3_656
Ge1 Gd3 Y2 119.95(7) 5_666 3_656
Ge3 Gd3 Y2 126.41(6) 6_557 3_656
Ge2 Gd3 Y2 53.87(5) . 3_656
Y2 Gd3 Y2 108.74(6) 2_564 3_656
Gd2 Gd3 Y2 108.74(6) 2_564 3_656
Y2 Gd3 Y2 71.46(4) 8_665 3_656
Gd2 Gd3 Y2 71.46(4) 8_665 3_656
Ge3 Gd3 Gd2 126.61(7) . 3_656
Ge2 Gd3 Gd2 55.35(5) 6_656 3_656
Ge1 Gd3 Gd2 51.63(5) 3_656 3_656
Ge1 Gd3 Gd2 119.95(7) 5_666 3_656
Ge3 Gd3 Gd2 126.41(6) 6_557 3_656
Ge2 Gd3 Gd2 53.87(5) . 3_656
Y2 Gd3 Gd2 108.74(6) 2_564 3_656
Gd2 Gd3 Gd2 108.74(6) 2_564 3_656
Y2 Gd3 Gd2 71.46(4) 8_665 3_656
Gd2 Gd3 Gd2 71.46(4) 8_665 3_656
Y2 Gd3 Gd2 0.00(5) 3_656 3_656
Gd2 Ge1 Y2 146.64(8) . 2_664
Gd2 Ge1 Gd2 146.64(8) . 2_664
Y2 Ge1 Gd2 0.00(5) 2_664 2_664
Gd2 Ge1 Y1 90.10(7) . 6_556
Y2 Ge1 Y1 99.49(7) 2_664 6_556
Gd2 Ge1 Y1 99.49(7) 2_664 6_556
Gd2 Ge1 Gd1 90.10(7) . 6_556
Y2 Ge1 Gd1 99.49(7) 2_664 6_556
Gd2 Ge1 Gd1 99.49(7) 2_664 6_556
Y1 Ge1 Gd1 0.00(6) 6_556 6_556
Gd2 Ge1 Y2 87.68(6) . 6_657
Y2 Ge1 Y2 103.55(6) 2_664 6_657
Gd2 Ge1 Y2 103.55(6) 2_664 6_657
Y1 Ge1 Y2 140.95(8) 6_556 6_657
Gd1 Ge1 Y2 140.95(8) 6_556 6_657
Gd2 Ge1 Gd2 87.68(6) . 6_657
Y2 Ge1 Gd2 103.55(6) 2_664 6_657
Gd2 Ge1 Gd2 103.55(6) 2_664 6_657
Y1 Ge1 Gd2 140.95(8) 6_556 6_657
Gd1 Ge1 Gd2 140.95(8) 6_556 6_657
Y2 Ge1 Gd2 0.00(7) 6_657 6_657
Gd2 Ge1 Y3 72.55(6) . 5_666
Y2 Ge1 Y3 140.80(8) 2_664 5_666
Gd2 Ge1 Y3 140.80(8) 2_664 5_666
Y1 Ge1 Y3 72.16(6) 6_556 5_666
Gd1 Ge1 Y3 72.16(6) 6_556 5_666
Y2 Ge1 Y3 70.01(6) 6_657 5_666
Gd2 Ge1 Y3 70.01(6) 6_657 5_666
Gd2 Ge1 Gd3 72.55(6) . 5_666
Y2 Ge1 Gd3 140.80(8) 2_664 5_666
Gd2 Ge1 Gd3 140.80(8) 2_664 5_666
Y1 Ge1 Gd3 72.16(6) 6_556 5_666
Gd1 Ge1 Gd3 72.16(6) 6_556 5_666
Y2 Ge1 Gd3 70.01(6) 6_657 5_666
Gd2 Ge1 Gd3 70.01(6) 6_657 5_666
Y3 Ge1 Gd3 0.00(8) 5_666 5_666
Gd2 Ge1 Y1 72.05(6) . 2_665
Y2 Ge1 Y1 77.27(6) 2_664 2_665
Gd2 Ge1 Y1 77.27(6) 2_664 2_665
Y1 Ge1 Y1 83.88(6) 6_556 2_665
Gd1 Ge1 Y1 83.88(6) 6_556 2_665
Y2 Ge1 Y1 131.69(7) 6_657 2_665
Gd2 Ge1 Y1 131.69(7) 6_657 2_665
Y3 Ge1 Y1 136.77(8) 5_666 2_665
Gd3 Ge1 Y1 136.77(8) 5_666 2_665
Gd2 Ge1 Gd1 72.05(6) . 2_665
Y2 Ge1 Gd1 77.27(6) 2_664 2_665
Gd2 Ge1 Gd1 77.27(6) 2_664 2_665
Y1 Ge1 Gd1 83.88(6) 6_556 2_665
Gd1 Ge1 Gd1 83.88(6) 6_556 2_665
Y2 Ge1 Gd1 131.69(7) 6_657 2_665
Gd2 Ge1 Gd1 131.69(7) 6_657 2_665
Y3 Ge1 Gd1 136.77(8) 5_666 2_665
Gd3 Ge1 Gd1 136.77(8) 5_666 2_665
Y1 Ge1 Gd1 0.00(4) 2_665 2_665
Gd2 Ge1 Gd1 143.37(8) . .
Y2 Ge1 Gd1 69.98(6) 2_664 .
Gd2 Ge1 Gd1 69.98(6) 2_664 .
Y1 Ge1 Gd1 80.38(5) 6_556 .
Gd1 Ge1 Gd1 80.38(5) 6_556 .
Y2 Ge1 Gd1 78.51(6) 6_657 .
Gd2 Ge1 Gd1 78.51(6) 6_657 .
Y3 Ge1 Gd1 70.86(6) 5_666 .
Gd3 Ge1 Gd1 70.86(6) 5_666 .
Y1 Ge1 Gd1 140.47(7) 2_665 .
Gd1 Ge1 Gd1 140.47(7) 2_665 .
Gd2 Ge1 Ge1 129.15(8) . 5_766
Y2 Ge1 Ge1 52.88(5) 2_664 5_766
Gd2 Ge1 Ge1 52.88(5) 2_664 5_766
Y1 Ge1 Ge1 140.18(9) 6_556 5_766
Gd1 Ge1 Ge1 140.18(9) 6_556 5_766
Y2 Ge1 Ge1 50.67(5) 6_657 5_766
Gd2 Ge1 Ge1 50.67(5) 6_657 5_766
Y3 Ge1 Ge1 109.65(9) 5_666 5_766
Gd3 Ge1 Ge1 109.65(9) 5_666 5_766
Y1 Ge1 Ge1 111.73(8) 2_665 5_766
Gd1 Ge1 Ge1 111.73(8) 2_665 5_766
Gd1 Ge1 Ge1 64.16(6) . 5_766
Gd2 Ge1 Gd1 85.69(6) . 5_766
Y2 Ge1 Gd1 72.50(6) 2_664 5_766
Gd2 Ge1 Gd1 72.50(6) 2_664 5_766
Y1 Ge1 Gd1 155.73(6) 6_556 5_766
Gd1 Ge1 Gd1 155.73(6) 6_556 5_766
Y2 Ge1 Gd1 62.83(5) 6_657 5_766
Gd2 Ge1 Gd1 62.83(5) 6_657 5_766
Y3 Ge1 Gd1 128.50(7) 5_666 5_766
Gd3 Ge1 Gd1 128.50(7) 5_666 5_766
Y1 Ge1 Gd1 72.07(5) 2_665 5_766
Gd1 Ge1 Gd1 72.07(5) 2_665 5_766
Gd1 Ge1 Gd1 116.30(6) . 5_766
Ge1 Ge1 Gd1 52.14(5) 5_766 5_766
Gd2 Ge1 Y1 85.69(6) . 5_766
Y2 Ge1 Y1 72.50(6) 2_664 5_766
Gd2 Ge1 Y1 72.50(6) 2_664 5_766
Y1 Ge1 Y1 155.73(6) 6_556 5_766
Gd1 Ge1 Y1 155.73(6) 6_556 5_766
Y2 Ge1 Y1 62.83(5) 6_657 5_766
Gd2 Ge1 Y1 62.83(5) 6_657 5_766
Y3 Ge1 Y1 128.50(7) 5_666 5_766
Gd3 Ge1 Y1 128.50(7) 5_666 5_766
Y1 Ge1 Y1 72.07(5) 2_665 5_766
Gd1 Ge1 Y1 72.07(5) 2_665 5_766
Gd1 Ge1 Y1 116.30(6) . 5_766
Ge1 Ge1 Y1 52.14(5) 5_766 5_766
Gd1 Ge1 Y1 0.00(5) 5_766 5_766
Gd2 Ge1 Ge1 44.96(4) . 2_665
Y2 Ge1 Ge1 104.30(8) 2_664 2_665
Gd2 Ge1 Ge1 104.30(8) 2_664 2_665
Y1 Ge1 Ge1 120.23(8) 6_556 2_665
Gd1 Ge1 Ge1 120.23(8) 6_556 2_665
Y2 Ge1 Ge1 83.91(6) 6_657 2_665
Gd2 Ge1 Ge1 83.91(6) 6_657 2_665
Y3 Ge1 Ge1 113.01(7) 5_666 2_665
Gd3 Ge1 Ge1 113.01(7) 5_666 2_665
Y1 Ge1 Ge1 50.65(5) 2_665 2_665
Gd1 Ge1 Ge1 50.65(5) 2_665 2_665
Gd1 Ge1 Ge1 159.39(8) . 2_665
Ge1 Ge1 Ge1 96.29(8) 5_766 2_665
Gd1 Ge1 Ge1 44.61(4) 5_766 2_665
Y1 Ge1 Ge1 44.61(4) 5_766 2_665
Gd2 Ge1 Ge1 148.05(8) . 2_664
Y2 Ge1 Ge1 44.56(5) 2_664 2_664
Gd2 Ge1 Ge1 44.56(5) 2_664 2_664
Y1 Ge1 Ge1 59.75(5) 6_556 2_664
Gd1 Ge1 Ge1 59.75(5) 6_556 2_664
Y2 Ge1 Ge1 121.94(7) 6_657 2_664
Gd2 Ge1 Ge1 121.94(7) 6_657 2_664
Y3 Ge1 Ge1 104.52(7) 5_666 2_664
Gd3 Ge1 Ge1 104.52(7) 5_666 2_664
Y1 Ge1 Ge1 92.89(7) 2_665 2_664
Gd1 Ge1 Ge1 92.89(7) 2_665 2_664
Gd1 Ge1 Ge1 48.02(4) . 2_664
Ge1 Ge1 Ge1 82.36(7) 5_766 2_664
Gd1 Ge1 Ge1 117.02(8) 5_766 2_664
Y1 Ge1 Ge1 117.02(8) 5_766 2_664
Ge1 Ge1 Ge1 140.35(10) 2_665 2_664
Ge3 Ge2 Y3 116.91(10) 1_554 6_556
Ge3 Ge2 Gd3 116.91(10) 1_554 6_556
Y3 Ge2 Gd3 0.00(2) 6_556 6_556
Ge3 Ge2 Y2 63.66(6) 1_554 3_656
Y3 Ge2 Y2 138.49(4) 6_556 3_656
Gd3 Ge2 Y2 138.49(4) 6_556 3_656
Ge3 Ge2 Gd2 63.66(6) 1_554 3_656
Y3 Ge2 Gd2 138.49(4) 6_556 3_656
Gd3 Ge2 Gd2 138.49(4) 6_556 3_656
Y2 Ge2 Gd2 0.00(7) 3_656 3_656
Ge3 Ge2 Y2 63.66(6) 1_554 5_666
Y3 Ge2 Y2 138.49(4) 6_556 5_666
Gd3 Ge2 Y2 138.49(4) 6_556 5_666
Y2 Ge2 Y2 81.41(8) 3_656 5_666
Gd2 Ge2 Y2 81.41(8) 3_656 5_666
Ge3 Ge2 Gd2 63.66(6) 1_554 5_666
Y3 Ge2 Gd2 138.49(4) 6_556 5_666
Gd3 Ge2 Gd2 138.49(4) 6_556 5_666
Y2 Ge2 Gd2 81.41(8) 3_656 5_666
Gd2 Ge2 Gd2 81.41(8) 3_656 5_666
Y2 Ge2 Gd2 0.00(7) 5_666 5_666
Ge3 Ge2 Y2 139.67(4) 1_554 8_665
Y3 Ge2 Y2 71.28(6) 6_556 8_665
Gd3 Ge2 Y2 71.28(6) 6_556 8_665
Y2 Ge2 Y2 84.27(5) 3_656 8_665
Gd2 Ge2 Y2 84.27(5) 3_656 8_665
Y2 Ge2 Y2 138.03(9) 5_666 8_665
Gd2 Ge2 Y2 138.03(9) 5_666 8_665
Ge3 Ge2 Gd2 139.67(4) 1_554 8_665
Y3 Ge2 Gd2 71.28(6) 6_556 8_665
Gd3 Ge2 Gd2 71.28(6) 6_556 8_665
Y2 Ge2 Gd2 84.27(5) 3_656 8_665
Gd2 Ge2 Gd2 84.27(5) 3_656 8_665
Y2 Ge2 Gd2 138.03(9) 5_666 8_665
Gd2 Ge2 Gd2 138.03(9) 5_666 8_665
Y2 Ge2 Gd2 0.00(4) 8_665 8_665
Ge3 Ge2 Gd2 139.67(4) 1_554 2_564
Y3 Ge2 Gd2 71.28(6) 6_556 2_564
Gd3 Ge2 Gd2 71.28(6) 6_556 2_564
Y2 Ge2 Gd2 138.03(9) 3_656 2_564
Gd2 Ge2 Gd2 138.03(9) 3_656 2_564
Y2 Ge2 Gd2 84.27(5) 5_666 2_564
Gd2 Ge2 Gd2 84.27(5) 5_666 2_564
Y2 Ge2 Gd2 80.57(8) 8_665 2_564
Gd2 Ge2 Gd2 80.57(8) 8_665 2_564
Ge3 Ge2 Y2 139.67(4) 1_554 2_564
Y3 Ge2 Y2 71.28(6) 6_556 2_564
Gd3 Ge2 Y2 71.28(6) 6_556 2_564
Y2 Ge2 Y2 138.03(9) 3_656 2_564
Gd2 Ge2 Y2 138.03(9) 3_656 2_564
Y2 Ge2 Y2 84.27(5) 5_666 2_564
Gd2 Ge2 Y2 84.27(5) 5_666 2_564
Y2 Ge2 Y2 80.57(8) 8_665 2_564
Gd2 Ge2 Y2 80.57(8) 8_665 2_564
Gd2 Ge2 Y2 0.00(4) 2_564 2_564
Ge3 Ge2 Gd3 116.92(10) 1_554 .
Y3 Ge2 Gd3 126.17(9) 6_556 .
Gd3 Ge2 Gd3 126.17(9) 6_556 .
Y2 Ge2 Gd3 69.69(6) 3_656 .
Gd2 Ge2 Gd3 69.69(6) 3_656 .
Y2 Ge2 Gd3 69.69(6) 5_666 .
Gd2 Ge2 Gd3 69.69(6) 5_666 .
Y2 Ge2 Gd3 68.34(6) 8_665 .
Gd2 Ge2 Gd3 68.34(6) 8_665 .
Gd2 Ge2 Gd3 68.34(6) 2_564 .
Y2 Ge2 Gd3 68.34(6) 2_564 .
Ge2 Ge3 Gd3 117.58(10) 1_556 .
Ge2 Ge3 Y1 133.50(4) 1_556 8_766
Gd3 Ge3 Y1 72.36(6) . 8_766
Ge2 Ge3 Gd1 133.50(4) 1_556 8_766
Gd3 Ge3 Gd1 72.36(6) . 8_766
Y1 Ge3 Gd1 0.00(6) 8_766 8_766
Ge2 Ge3 Gd1 133.50(4) 1_556 2_665
Gd3 Ge3 Gd1 72.36(6) . 2_665
Y1 Ge3 Gd1 92.97(9) 8_766 2_665
Gd1 Ge3 Gd1 92.97(9) 8_766 2_665
Ge2 Ge3 Y1 133.50(4) 1_556 2_665
Gd3 Ge3 Y1 72.36(6) . 2_665
Y1 Ge3 Y1 92.97(9) 8_766 2_665
Gd1 Ge3 Y1 92.97(9) 8_766 2_665
Gd1 Ge3 Y1 0.00(6) 2_665 2_665
Ge2 Ge3 Y2 62.75(6) 1_556 3_657
Gd3 Ge3 Y2 138.80(4) . 3_657
Y1 Ge3 Y2 80.51(5) 8_766 3_657
Gd1 Ge3 Y2 80.51(5) 8_766 3_657
Gd1 Ge3 Y2 140.68(9) 2_665 3_657
Y1 Ge3 Y2 140.68(9) 2_665 3_657
Ge2 Ge3 Gd2 62.75(6) 1_556 3_657
Gd3 Ge3 Gd2 138.80(4) . 3_657
Y1 Ge3 Gd2 80.51(5) 8_766 3_657
Gd1 Ge3 Gd2 80.51(5) 8_766 3_657
Gd1 Ge3 Gd2 140.68(9) 2_665 3_657
Y1 Ge3 Gd2 140.68(9) 2_665 3_657
Y2 Ge3 Gd2 0.00(3) 3_657 3_657
Ge2 Ge3 Y2 62.75(6) 1_556 5_667
Gd3 Ge3 Y2 138.80(4) . 5_667
Y1 Ge3 Y2 140.68(9) 8_766 5_667
Gd1 Ge3 Y2 140.68(9) 8_766 5_667
Gd1 Ge3 Y2 80.51(5) 2_665 5_667
Y1 Ge3 Y2 80.51(5) 2_665 5_667
Y2 Ge3 Y2 80.63(8) 3_657 5_667
Gd2 Ge3 Y2 80.63(8) 3_657 5_667
Ge2 Ge3 Gd2 62.75(6) 1_556 5_667
Gd3 Ge3 Gd2 138.80(4) . 5_667
Y1 Ge3 Gd2 140.68(9) 8_766 5_667
Gd1 Ge3 Gd2 140.68(9) 8_766 5_667
Gd1 Ge3 Gd2 80.51(5) 2_665 5_667
Y1 Ge3 Gd2 80.51(5) 2_665 5_667
Y2 Ge3 Gd2 80.63(8) 3_657 5_667
Gd2 Ge3 Gd2 80.63(8) 3_657 5_667
Y2 Ge3 Gd2 0.00(4) 5_667 5_667
Ge2 Ge3 Y3 114.47(10) 1_556 6_657
Gd3 Ge3 Y3 127.95(10) . 6_657
Y1 Ge3 Y3 72.47(6) 8_766 6_657
Gd1 Ge3 Y3 72.47(6) 8_766 6_657
Gd1 Ge3 Y3 72.47(6) 2_665 6_657
Y1 Ge3 Y3 72.47(6) 2_665 6_657
Y2 Ge3 Y3 68.57(6) 3_657 6_657
Gd2 Ge3 Y3 68.57(6) 3_657 6_657
Y2 Ge3 Y3 68.57(6) 5_667 6_657
Gd2 Ge3 Y3 68.57(6) 5_667 6_657

loop_
_geom_bond_atom_site_label_1
_geom_bond_atom_site_label_2
_geom_bond_distance
_geom_bond_site_symmetry_2
Gd1 Ge1 2.971(2) 6_656
Gd1 Ge3 3.030(2) 2_664
Gd1 Ge1 3.082(2) 2_664
Gd1 Ge2 3.177(2) 5_665
Gd1 Ge1 3.206(2) .
Gd1 Ge3 3.214(2) 5_666
Gd1 Y2 3.508(2) 2_664
Gd1 Gd2 3.508(2) 2_664
Gd1 Y3 3.537(2) 2_664
Gd1 Gd3 3.537(2) 2_664
Gd1 Y3 3.620(2) 5_666
Gd1 Gd3 3.620(2) 5_666
Gd2 Ge1 2.876(2) .
Gd2 Ge1 2.896(2) 2_665
Gd2 Ge1 2.986(2) 6_557
Gd2 Ge2 3.014(2) 5_666
Gd2 Ge3 3.038(2) 5_667
Gd2 Ge2 3.040(2) 2_565
Gd2 Y3 3.454(2) 2_565
Gd2 Gd3 3.454(2) 2_565
Gd2 Y3 3.499(2) 5_666
Gd2 Gd3 3.499(2) 5_666
Gd2 Y1 3.508(2) 2_665
Gd2 Gd1 3.508(2) 2_665
Gd3 Ge3 2.961(3) .
Gd3 Ge2 2.966(3) 6_656
Gd3 Ge1 3.035(2) 3_656
Gd3 Ge1 3.035(2) 5_666
Gd3 Ge3 3.093(3) 6_557
Gd3 Ge2 3.110(3) .
Gd3 Y2 3.454(2) 2_564
Gd3 Gd2 3.454(2) 2_564
Gd3 Y2 3.454(2) 8_665
Gd3 Gd2 3.454(2) 8_665
Gd3 Y2 3.499(2) 3_656
Gd3 Gd2 3.499(2) 3_656
Ge1 Y2 2.896(2) 2_664
Ge1 Gd2 2.896(2) 2_664
Ge1 Y1 2.971(2) 6_556
Ge1 Gd1 2.971(2) 6_556
Ge1 Y2 2.986(2) 6_657
Ge1 Gd2 2.986(2) 6_657
Ge1 Y3 3.035(2) 5_666
Ge1 Gd3 3.035(2) 5_666
Ge1 Y1 3.082(2) 2_665
Ge1 Gd1 3.082(2) 2_665
Ge1 Ge1 3.640(4) 5_766
Ge1 Gd1 3.655(2) 5_766
Ge1 Y1 3.655(2) 5_766
Ge1 Ge1 4.098(2) 2_665
Ge1 Ge1 4.098(2) 2_664
Ge2 Ge3 2.728(3) 1_554
Ge2 Y3 2.966(3) 6_556
Ge2 Gd3 2.966(3) 6_556
Ge2 Y2 3.014(2) 3_656
Ge2 Gd2 3.014(2) 3_656
Ge2 Y2 3.014(2) 5_666
Ge2 Gd2 3.014(2) 5_666
Ge2 Y2 3.040(2) 8_665
Ge2 Gd2 3.040(2) 8_665
Ge2 Gd2 3.040(2) 2_564
Ge2 Y2 3.040(2) 2_564
Ge3 Ge2 2.728(3) 1_556
Ge3 Y1 3.030(2) 8_766
Ge3 Gd1 3.030(2) 8_766
Ge3 Gd1 3.030(2) 2_665
Ge3 Y1 3.030(2) 2_665
Ge3 Y2 3.038(2) 3_657
Ge3 Gd2 3.038(2) 3_657
Ge3 Y2 3.038(2) 5_667
Ge3 Gd2 3.038(2) 5_667
Ge3 Y3 3.093(3) 6_657
